data_4318166
loop_
_publ_author_name
'Jessica E. Balkwill'
'Sarah C. Cole'
'Martyn P. Coles'
'Peter B. Hitchcock'

_publ_section_title
;
 Bimetallic Zirconium Heterocycles Supported by Boron-Oxygen Ligands
;
_journal_name_full 'Inorganic Chemistry'
_journal_page_first 3548
_journal_page_last 3552
_journal_paper_doi 10.1021/ic0200848
_journal_volume 41
_journal_year 2002
_chemical_compound_source 'synthesis as described'
_chemical_formula_moiety '(C38 H42 B2 O4 Zr2).2(C1 H2 Cl2)'
_chemical_formula_sum 'C40 H46 B2 Cl4 O4 Zr2'
_chemical_formula_weight 936.63
_chemical_name_common '[{Cp2Zr(O2BMes)}2].2(CH2Cl2}'
_chemical_name_systematic
;
   ?
;
_space_group_IT_number 2
_symmetry_cell_setting triclinic
_symmetry_Int_Tables_number 2
_symmetry_space_group_name_Hall '-P 1'
_symmetry_space_group_name_H-M 'P -1'
_atom_sites_solution_hydrogens geom
_atom_sites_solution_primary direct
_atom_sites_solution_secondary difmap
_audit_conform_dict_location ftp://ftp.iucr.org/cifdics/cif_core.dic
_audit_conform_dict_name cif_core.dic
_audit_conform_dict_version 2.1
_audit_creation_date 2000-11-20T17:12:32-00:00
_audit_creation_method 'WinGX routine CIF_UPDATE'
_cell_angle_alpha 69.285(2)
_cell_angle_beta 87.880(3)
_cell_angle_gamma 76.756(3)
_cell_formula_units_Z 1
_cell_length_a 9.0114(4)
_cell_length_b 10.0372(5)
_cell_length_c 12.5709(6)
_cell_measurement_reflns_used 4890
_cell_measurement_temperature 173(2)
_cell_measurement_theta_max 30.034
_cell_measurement_theta_min 3.705
_cell_measurement_wavelength 0.71073
_cell_volume 1034.02(9)
_computing_cell_refinement 'HKL Scalepack (Otwinowski & Minor 1997)'
_computing_data_reduction 'HKL Denzo and Scalepack (Otwinowski & Minor 1997)'
_computing_molecular_graphics 'Ortep-3 for Windows (Farrugia, 1997)'
_computing_publication_material 'WinGX publication routines (Farrugia, 1999)'
_computing_structure_refinement 'SHELXL-97 (Sheldrick, 1997)'
_computing_structure_solution 'SHELXS-97 (Sheldrick, 1997)'
_diffrn_ambient_temperature 173(2)
_diffrn_measured_fraction_theta_full 0.992
_diffrn_measured_fraction_theta_max 0.992
_diffrn_measurement_device KappaCCD
_diffrn_measurement_method CCD
_diffrn_radiation_monochromator graphite
_diffrn_radiation_probe x-ray
_diffrn_radiation_type MoK\a
_diffrn_radiation_wavelength 0.71073
_diffrn_reflns_av_R_equivalents 0.0416
_diffrn_reflns_av_unetI/netI 0.0628
_diffrn_reflns_limit_h_max 12
_diffrn_reflns_limit_h_min -12
_diffrn_reflns_limit_k_max 14
_diffrn_reflns_limit_k_min -14
_diffrn_reflns_limit_l_max 12
_diffrn_reflns_limit_l_min -17
_diffrn_reflns_number 9380
_diffrn_reflns_theta_full 30.02
_diffrn_reflns_theta_max 30.02
_diffrn_reflns_theta_min 3.91
_exptl_absorpt_coefficient_mu 0.801
_exptl_absorpt_correction_T_max 0.8176
_exptl_absorpt_correction_T_min 0.7894
_exptl_absorpt_correction_type multi-scan
_exptl_absorpt_process_details
;
          [c.f. r.h. blessing, acta cryst. (1995), a51, 33-38]
;
_exptl_crystal_colour colourless
_exptl_crystal_density_diffrn 1.504
_exptl_crystal_density_method 'not measured'
_exptl_crystal_description prism
_exptl_crystal_F_000 476
_exptl_crystal_size_max 0.3
_exptl_crystal_size_mid 0.3
_exptl_crystal_size_min 0.2
_refine_diff_density_max 0.478
_refine_diff_density_min -0.678
_refine_diff_density_rms 0.091
_refine_ls_extinction_method none
_refine_ls_goodness_of_fit_ref 1.047
_refine_ls_hydrogen_treatment mixed
_refine_ls_matrix_type full
_refine_ls_number_parameters 266
_refine_ls_number_reflns 6001
_refine_ls_number_restraints 0
_refine_ls_restrained_S_all 1.047
_refine_ls_R_factor_all 0.0557
_refine_ls_R_factor_gt 0.0426
_refine_ls_shift/su_max 0.004
_refine_ls_shift/su_mean 0
_refine_ls_structure_factor_coef Fsqd
_refine_ls_weighting_details 'calc w=1/[\s^2^(Fo^2^)+(0.0317P)^2^+0.7184P] where P=(Fo^2^+2Fc^2^)/3'
_refine_ls_weighting_scheme calc
_refine_ls_wR_factor_gt 0.0955
_refine_ls_wR_factor_ref 0.1024
_reflns_number_gt 5020
_reflns_number_total 6001
_reflns_threshold_expression >2sigma(I)
_cod_data_source_file ic0200848_2.cif
_cod_data_source_block compound2
_cod_original_cell_volume 1034.02(8)
_cod_database_code 4318166

loop_
_symmetry_equiv_pos_as_xyz
'x, y, z'
'-x, -y, -z'

loop_
_atom_site_label
_atom_site_type_symbol
_atom_site_fract_x
_atom_site_fract_y
_atom_site_fract_z
_atom_site_U_iso_or_equiv
_atom_site_adp_type
_atom_site_occupancy
_atom_site_symmetry_multiplicity
_atom_site_calc_flag
_atom_site_refinement_flags
_atom_site_disorder_assembly
_atom_site_disorder_group
Zr Zr 0.03593(3) 0.23300(2) -0.119373(19) 0.02477(8) Uani 1 1 d . . .
O1 O -0.0861(2) 0.16229(19) 0.01347(15) 0.0314(4) Uani 1 1 d . A .
O2 O -0.0880(2) -0.05692(18) 0.16643(15) 0.0317(4) Uani 1 1 d . . .
B B -0.1119(3) 0.0907(3) 0.1237(2) 0.0227(5) Uani 1 1 d . . .
C1 C -0.0780(11) 0.4976(8) -0.2374(7) 0.0413(19) Uani 0.65(2) 1 d PG A 1
H1 H -0.0422 0.5714 -0.2223 0.05 Uiso 0.65(2) 1 calc PR A 1
C2 C -0.0182(8) 0.4299(8) -0.3167(5) 0.0410(16) Uani 0.65(2) 1 d PG A 1
H2 H 0.0645 0.4505 -0.3639 0.049 Uiso 0.65(2) 1 calc PR A 1
C3 C -0.1039(13) 0.3260(6) -0.3130(6) 0.044(2) Uani 0.65(2) 1 d PG A 1
H3 H -0.0885 0.2649 -0.3573 0.053 Uiso 0.65(2) 1 calc PR A 1
C4 C -0.2166(9) 0.3296(9) -0.2314(9) 0.047(3) Uani 0.65(2) 1 d PG A 1
H4 H -0.2899 0.2712 -0.2116 0.057 Uiso 0.65(2) 1 calc PR A 1
C5 C -0.2006(10) 0.4356(11) -0.1847(7) 0.043(2) Uani 0.65(2) 1 d PG A 1
H5 H -0.2613 0.4606 -0.1281 0.052 Uiso 0.65(2) 1 calc PR A 1
C6 C 0.2083(4) 0.3767(4) -0.0757(3) 0.0560(9) Uani 1 1 d . A 1
H6 H 0.1722 0.4797 -0.0968 0.067 Uiso 1 1 calc R A 1
C7 C 0.2916(3) 0.3036(4) -0.1432(3) 0.0510(8) Uani 1 1 d . A 1
H7 H 0.3201 0.3481 -0.2188 0.061 Uiso 1 1 calc R A 1
C8 C 0.3251(3) 0.1538(4) -0.0800(3) 0.0471(7) Uani 1 1 d . A 1
H8 H 0.3829 0.0788 -0.1043 0.057 Uiso 1 1 calc R A 1
C9 C 0.2587(3) 0.1333(4) 0.0251(3) 0.0464(7) Uani 1 1 d . A 1
H9 H 0.2612 0.0419 0.0841 0.056 Uiso 1 1 calc R A 1
C10 C 0.1880(4) 0.2715(4) 0.0280(3) 0.0495(8) Uani 1 1 d . A 1
H10 H 0.1352 0.2903 0.0899 0.059 Uiso 1 1 calc R A 1
C11 C -0.1758(2) 0.1798(2) 0.20461(19) 0.0220(4) Uani 1 1 d . A 1
C12 C -0.3266(3) 0.2650(2) 0.1865(2) 0.0261(5) Uani 1 1 d . A 1
C13 C -0.3863(3) 0.3349(3) 0.2619(2) 0.0311(5) Uani 1 1 d . A 1
H13 H -0.4891 0.39 0.2496 0.037 Uiso 1 1 calc R A 1
C14 C -0.3009(3) 0.3267(3) 0.3542(2) 0.0308(5) Uani 1 1 d . A 1
C15 C -0.1518(3) 0.2435(3) 0.3714(2) 0.0296(5) Uani 1 1 d . A 1
H15 H -0.0909 0.2372 0.4339 0.036 Uiso 1 1 calc R A 1
C16 C -0.0892(3) 0.1690(2) 0.2995(2) 0.0247(4) Uani 1 1 d . A 1
C17 C -0.4267(3) 0.2782(3) 0.0882(3) 0.0399(6) Uani 1 1 d . A 1
H17C H -0.5061 0.3692 0.0685 0.06 Uiso 1 1 calc R A 1
H17B H -0.4745 0.1946 0.1098 0.06 Uiso 1 1 calc R A 1
H17A H -0.3646 0.2795 0.0223 0.06 Uiso 1 1 calc R A 1
C18 C -0.3681(4) 0.4059(3) 0.4333(3) 0.0445(7) Uani 1 1 d . A 1
H18C H -0.3909 0.3351 0.505 0.067 Uiso 1 1 calc R A 1
H18B H -0.4623 0.4777 0.3976 0.067 Uiso 1 1 calc R A 1
H18A H -0.2948 0.4563 0.4485 0.067 Uiso 1 1 calc R A 1
C19 C 0.0730(3) 0.0774(3) 0.3253(2) 0.0366(6) Uani 1 1 d . A 1
H19C H 0.0817 0.0045 0.4025 0.055 Uiso 1 1 calc R A 1
H19B H 0.1431 0.141 0.3198 0.055 Uiso 1 1 calc R A 1
H19A H 0.0991 0.0276 0.2704 0.055 Uiso 1 1 calc R A 1
C20 C -0.3346(4) -0.0777(4) 0.3914(3) 0.0510(8) Uani 1 1 d . B 1
H20B H -0.333 0.0013 0.4208 0.061 Uiso 1 1 calc R B 1
H20A H -0.2655 -0.0678 0.3273 0.061 Uiso 1 1 calc R B 1
Cl1 Cl -0.26731(10) -0.24882(10) 0.50022(8) 0.0589(2) Uani 1 1 d . B 1
Cl2 Cl -0.52016(11) -0.05768(14) 0.34175(10) 0.0825(4) Uani 1 1 d . B 1
M1 C -0.128 0.4062 -0.2563 0.01 Uiso 0 1 d P A 2
M2 C 0.2543 0.2478 -0.0492 0.01 Uiso 0 1 d P A 2
C1A C -0.0631(17) 0.4877(17) -0.2708(19) 0.057(5) Uani 0.35(2) 1 d PG A 3
H1A H -0.0011 0.5559 -0.2818 0.068 Uiso 0.35(2) 1 calc PR A 3
C2A C -0.0521(17) 0.387(2) -0.3279(9) 0.054(5) Uani 0.35(2) 1 d PG A 3
H2A H 0.0187 0.3754 -0.3837 0.065 Uiso 0.35(2) 1 calc PR A 3
C3A C -0.165(2) 0.3056(15) -0.2869(13) 0.046(4) Uani 0.35(2) 1 d PG A 3
H3A H -0.1837 0.2304 -0.3104 0.055 Uiso 0.35(2) 1 calc PR A 3
C4A C -0.2465(14) 0.3565(14) -0.2044(12) 0.039(3) Uani 0.35(2) 1 d PG A 3
H4A H -0.3286 0.3213 -0.1631 0.047 Uiso 0.35(2) 1 calc PR A 3
C5A C -0.183(2) 0.4690(16) -0.1945(16) 0.044(4) Uani 0.35(2) 1 d PG A 3
H5A H -0.2157 0.5225 -0.1454 0.052 Uiso 0.35(2) 1 calc PR A 3

loop_
_atom_site_aniso_label
_atom_site_aniso_U_11
_atom_site_aniso_U_22
_atom_site_aniso_U_33
_atom_site_aniso_U_23
_atom_site_aniso_U_13
_atom_site_aniso_U_12
Zr 0.03188(12) 0.01608(11) 0.02463(12) -0.00704(8) -0.00018(8) -0.00231(8)
O1 0.0391(9) 0.0265(8) 0.0272(9) -0.0103(7) 0.0057(7) -0.0045(7)
O2 0.0452(10) 0.0202(8) 0.0304(9) -0.0130(7) 0.0040(7) -0.0030(7)
B 0.0195(10) 0.0219(11) 0.0265(12) -0.0087(9) -0.0025(9) -0.0035(9)
C1 0.064(4) 0.019(2) 0.033(4) -0.005(2) -0.008(3) 0.003(2)
C2 0.059(4) 0.030(4) 0.025(3) -0.001(2) -0.004(2) -0.006(3)
C3 0.060(6) 0.029(3) 0.034(4) -0.005(3) -0.018(4) 0.000(3)
C4 0.035(4) 0.040(4) 0.054(6) -0.003(3) -0.018(3) -0.003(3)
C5 0.042(4) 0.021(4) 0.047(3) -0.001(3) -0.001(3) 0.012(3)
C6 0.0576(19) 0.0338(15) 0.083(3) -0.0232(16) -0.0128(18) -0.0170(14)
C7 0.0447(16) 0.0537(19) 0.0523(19) -0.0072(15) 0.0026(14) -0.0252(15)
C8 0.0301(13) 0.0457(17) 0.066(2) -0.0224(15) -0.0048(13) -0.0043(12)
C9 0.0443(15) 0.0433(16) 0.0466(17) -0.0059(13) -0.0179(13) -0.0134(13)
C10 0.0510(17) 0.0562(19) 0.0540(19) -0.0305(16) -0.0055(14) -0.0179(15)
C11 0.0249(10) 0.0183(9) 0.0236(10) -0.0091(8) 0.0011(8) -0.0039(8)
C12 0.0248(10) 0.0227(10) 0.0323(12) -0.0127(9) 0.0004(9) -0.0037(8)
C13 0.0272(11) 0.0272(12) 0.0411(14) -0.0175(10) 0.0059(10) -0.0027(9)
C14 0.0388(12) 0.0283(12) 0.0315(12) -0.0174(10) 0.0137(10) -0.0108(10)
C15 0.0373(12) 0.0289(12) 0.0265(12) -0.0135(9) 0.0034(10) -0.0096(10)
C16 0.0270(10) 0.0225(10) 0.0253(11) -0.0100(9) -0.0005(8) -0.0042(8)
C17 0.0256(11) 0.0480(16) 0.0461(16) -0.0230(13) -0.0077(11) 0.0027(11)
C18 0.0540(17) 0.0454(16) 0.0440(16) -0.0285(14) 0.0188(13) -0.0127(13)
C19 0.0319(12) 0.0389(14) 0.0390(14) -0.0182(12) -0.0083(11) 0.0007(11)
C20 0.0505(17) 0.0417(17) 0.0550(19) -0.0056(14) 0.0061(15) -0.0184(14)
Cl1 0.0641(5) 0.0483(5) 0.0562(5) -0.0059(4) -0.0091(4) -0.0156(4)
Cl2 0.0488(5) 0.0887(8) 0.0844(8) -0.0002(6) -0.0109(5) -0.0129(5)
C1A 0.061(9) 0.028(7) 0.061(13) 0.014(7) -0.026(7) -0.014(7)
C2A 0.056(8) 0.048(11) 0.030(6) 0.010(6) -0.003(6) 0.004(7)
C3A 0.051(9) 0.046(7) 0.036(8) -0.023(6) -0.019(6) 0.015(6)
C4A 0.044(6) 0.029(5) 0.037(6) -0.012(4) -0.008(4) 0.008(5)
C5A 0.050(7) 0.018(6) 0.061(9) -0.012(6) -0.018(6) -0.003(5)

loop_
_atom_type_symbol
_atom_type_description
_atom_type_scat_dispersion_real
_atom_type_scat_dispersion_imag
_atom_type_scat_source
C C 0.0033 0.0016 'International Tables Vol C Tables 4.2.6.8 and 6.1.1.4'
H H 0 0 'International Tables Vol C Tables 4.2.6.8 and 6.1.1.4'
B B 0.0013 0.0007 'International Tables Vol C Tables 4.2.6.8 and 6.1.1.4'
O O 0.0106 0.006 'International Tables Vol C Tables 4.2.6.8 and 6.1.1.4'
Zr Zr -2.9673 0.5597 'International Tables Vol C Tables 4.2.6.8 and 6.1.1.4'
Cl Cl 0.1484 0.1585 'International Tables Vol C Tables 4.2.6.8 and 6.1.1.4'

loop_
_geom_angle_atom_site_label_1
_geom_angle_atom_site_label_2
_geom_angle_atom_site_label_3
_geom_angle
_geom_angle_site_symmetry_1
_geom_angle_site_symmetry_3
_geom_angle_publ_flag
O1 Zr O2 100.51(7) . 2 ?
O1 Zr M2 105.77(5) . . ?
O2 Zr M2 106.16(5) 2 . ?
O1 Zr M1 106.28(5) . . ?
O2 Zr M1 106.03(5) 2 . ?
M2 Zr M1 128.717(11) . . ?
O1 Zr C5 82.19(14) . . ?
O2 Zr C5 125.1(3) 2 . ?
M2 Zr C5 126.0(3) . . ?
M1 Zr C5 27.87(15) . . ?
O1 Zr C4 85.0(2) . . ?
O2 Zr C4 92.5(3) 2 . ?
M2 Zr C4 155.97(15) . . ?
M1 Zr C4 28.19(12) . . ?
C5 Zr C4 32.76(10) . . ?
O1 Zr C1 111.2(2) . . ?
O2 Zr C1 129.50(14) 2 . ?
M2 Zr C1 101.85(15) . . ?
M1 Zr C1 28.47(13) . . ?
C5 Zr C1 32.73(11) . . ?
C4 Zr C1 54.13(13) . . ?
O1 Zr C9 84.66(9) . . ?
O2 Zr C9 92.52(9) 2 . ?
M2 Zr C9 28.08(7) . . ?
M1 Zr C9 155.92(7) . . ?
C5 Zr C9 141.7(2) . . ?
C4 Zr C9 169.2(3) . . ?
C1 Zr C9 127.67(16) . . ?
O1 Zr C10 81.17(10) . . ?
O2 Zr C10 124.64(9) 2 . ?
M2 Zr C10 28.01(8) . . ?
M1 Zr C10 126.83(8) . . ?
C5 Zr C10 110.0(3) . . ?
C4 Zr C10 142.1(3) . . ?
C1 Zr C10 98.97(15) . . ?
C9 Zr C10 32.14(11) . . ?
O1 Zr C7 133.46(10) . . ?
O2 Zr C7 99.80(10) 2 . ?
M2 Zr C7 27.91(8) . . ?
M1 Zr C7 107.57(8) . . ?
C5 Zr C7 117.7(2) . . ?
C4 Zr C7 135.18(16) . . ?
C1 Zr C7 86.2(2) . . ?
C9 Zr C7 53.00(11) . . ?
C10 Zr C7 52.97(12) . . ?
O1 Zr C6 109.17(11) . . ?
O2 Zr C6 130.19(10) 2 . ?
M2 Zr C6 27.96(8) . . ?
M1 Zr C6 102.86(8) . . ?
C5 Zr C6 98.3(3) . . ?
C4 Zr C6 128.37(18) . . ?
C1 Zr C6 74.82(16) . . ?
C9 Zr C6 53.07(11) . . ?
C10 Zr C6 31.95(11) . . ?
C7 Zr C6 32.05(12) . . ?
O1 Zr C3 115.9(3) . . ?
O2 Zr C3 77.32(12) 2 . ?
M2 Zr C3 136.9(3) . . ?
M1 Zr C3 28.97(13) . . ?
C5 Zr C3 54.06(11) . . ?
C4 Zr C3 32.56(7) . . ?
C1 Zr C3 53.91(10) . . ?
C9 Zr C3 158.2(3) . . ?
C10 Zr C3 151.01(18) . . ?
C7 Zr C3 109.2(3) . . ?
C6 Zr C3 120.3(2) . . ?
O1 Zr C2 135.30(14) . . ?
O2 Zr C2 98.32(19) 2 . ?
M2 Zr C2 107.25(19) . . ?
M1 Zr C2 29.13(14) . . ?
C5 Zr C2 54.03(12) . . ?
C4 Zr C2 53.92(9) . . ?
C1 Zr C2 32.52(8) . . ?
C9 Zr C2 134.5(2) . . ?
C10 Zr C2 119.1(2) . . ?
C7 Zr C2 81.59(19) . . ?
C6 Zr C2 87.9(2) . . ?
C3 Zr C2 32.42(6) . . ?
O1 Zr C8 115.29(9) . . ?
O2 Zr C8 78.75(9) 2 . ?
M2 Zr C8 27.69(8) . . ?
M1 Zr C8 136.62(8) . . ?
C5 Zr C8 149.0(2) . . ?
C4 Zr C8 158.9(3) . . ?
C1 Zr C8 118.0(2) . . ?
C9 Zr C8 31.89(11) . . ?
C10 Zr C8 52.77(11) . . ?
C7 Zr C8 31.78(10) . . ?
C6 Zr C8 52.73(11) . . ?
C3 Zr C8 126.4(3) . . ?
C2 Zr C8 107.96(17) . . ?
B O1 Zr 156.72(16) . . ?
B O2 Zr 141.78(16) . 2 ?
O2 B O1 121.1(2) . . ?
O2 B C11 118.6(2) . . ?
O1 B C11 120.3(2) . . ?
C2 C1 C5 108 . . ?
C2 C1 Zr 74.4(3) . . ?
C5 C1 Zr 73.1(3) . . ?
C3 C2 C1 108 . . ?
C3 C2 Zr 73.7(3) . . ?
C1 C2 Zr 73.0(3) . . ?
C2 C3 C4 108 . . ?
C2 C3 Zr 73.9(3) . . ?
C4 C3 Zr 73.0(3) . . ?
C5 C4 C3 108 . . ?
C5 C4 Zr 73.2(3) . . ?
C3 C4 Zr 74.5(3) . . ?
C4 C5 C1 108 . . ?
C4 C5 Zr 74.0(3) . . ?
C1 C5 Zr 74.2(3) . . ?
C10 C6 C7 107.8(3) . . ?
C10 C6 Zr 73.63(17) . . ?
C7 C6 Zr 73.95(18) . . ?
C8 C7 C6 108.0(3) . . ?
C8 C7 Zr 74.81(17) . . ?
C6 C7 Zr 73.99(18) . . ?
C7 C8 C9 108.2(3) . . ?
C7 C8 Zr 73.41(16) . . ?
C9 C8 Zr 72.99(16) . . ?
C8 C9 C10 107.8(3) . . ?
C8 C9 Zr 75.12(16) . . ?
C10 C9 Zr 73.93(17) . . ?
C6 C10 C9 108.2(3) . . ?
C6 C10 Zr 74.41(18) . . ?
C9 C10 Zr 73.93(17) . . ?
C16 C11 C12 118.1(2) . . ?
C16 C11 B 121.92(18) . . ?
C12 C11 B 119.82(19) . . ?
C13 C12 C11 119.9(2) . . ?
C13 C12 C17 119.2(2) . . ?
C11 C12 C17 120.8(2) . . ?
C14 C13 C12 122.2(2) . . ?
C13 C14 C15 117.8(2) . . ?
C13 C14 C18 120.9(2) . . ?
C15 C14 C18 121.3(2) . . ?
C14 C15 C16 121.7(2) . . ?
C15 C16 C11 120.2(2) . . ?
C15 C16 C19 118.7(2) . . ?
C11 C16 C19 121.1(2) . . ?
Cl2 C20 Cl1 111.86(17) . . ?
C5A C1A C2A 108 . . ?
C5A C1A Zr 75.8(5) . . ?
C2A C1A Zr 74.1(5) . . ?
C3A C2A C1A 108 . . ?
C3A C2A Zr 75.9(5) . . ?
C1A C2A Zr 73.8(5) . . ?
C2A C3A C4A 108 . . ?
C2A C3A Zr 72.4(5) . . ?
C4A C3A Zr 75.3(5) . . ?
C5A C4A C3A 108 . . ?
C5A C4A Zr 73.2(5) . . ?
C3A C4A Zr 73.4(5) . . ?
C4A C5A C1A 108 . . ?
C4A C5A Zr 75.5(5) . . ?
C1A C5A Zr 72.4(5) . . ?

loop_
_geom_bond_atom_site_label_1
_geom_bond_atom_site_label_2
_geom_bond_distance
_geom_bond_site_symmetry_2
_geom_bond_publ_flag
Zr O1 1.9712(18) . ?
Zr O2 2.0082(17) 2 ?
Zr M2 2.2421(2) . ?
Zr M1 2.2493(2) . ?
Zr C5 2.513(9) . ?
Zr C4 2.523(7) . ?
Zr C1 2.527(8) . ?
Zr C9 2.529(3) . ?
Zr C10 2.529(3) . ?
Zr C7 2.538(3) . ?
Zr C6 2.539(3) . ?
Zr C3 2.542(6) . ?
Zr C2 2.545(6) . ?
Zr C8 2.556(3) . ?
O1 B 1.356(3) . ?
O2 B 1.352(3) . ?
O2 Zr 2.0082(17) 2 ?
B C11 1.591(3) . ?
C1 C2 1.42 . ?
C1 C5 1.42 . ?
C2 C3 1.42 . ?
C3 C4 1.42 . ?
C4 C5 1.42 . ?
C6 C10 1.395(5) . ?
C6 C7 1.402(5) . ?
C7 C8 1.395(5) . ?
C8 C9 1.397(5) . ?
C9 C10 1.400(5) . ?
C11 C16 1.408(3) . ?
C11 C12 1.409(3) . ?
C12 C13 1.393(3) . ?
C12 C17 1.506(3) . ?
C13 C14 1.384(4) . ?
C14 C15 1.389(3) . ?
C14 C18 1.510(4) . ?
C15 C16 1.394(3) . ?
C16 C19 1.515(3) . ?
C20 Cl2 1.750(3) . ?
C20 Cl1 1.764(3) . ?
C1A C5A 1.42 . ?
C1A C2A 1.42 . ?
C2A C3A 1.42 . ?
C3A C4A 1.42 . ?
C4A C5A 1.42 . ?
